data_7016091
loop_
_publ_author_name
'Kuchison, Angela M.'
'Wolf, Michael O.'
'Patrick, Brian O.'

_publ_section_title
;
 Photophysical and electrochemical properties of Ru(ii) complexes
 containing tridentate bisphosphino-oligothiophene ligands.
;
_journal_issue 26
_journal_name_full 'Dalton transactions (Cambridge, England : 2003)'
_journal_page_first 6912
_journal_page_last 6921
_journal_paper_doi 10.1039/c1dt10217f
_journal_volume 40
_journal_year 2011
_chemical_formula_sum 'C41 H36 Cl2 N2 O P2 Ru S3'
_chemical_formula_weight 902.81
_chemical_name_systematic
;
?
;
_space_group_IT_number 1
_symmetry_cell_setting triclinic
_symmetry_space_group_name_Hall 'P 1'
_symmetry_space_group_name_H-M 'P 1'
_atom_sites_solution_hydrogens geom
_atom_sites_solution_primary direct
_atom_sites_solution_secondary difmap
_audit_creation_method SHELXL-97
_cell_angle_alpha 79.927(4)
_cell_angle_beta 71.311(4)
_cell_angle_gamma 79.022(4)
_cell_formula_units_Z 2
_cell_length_a 11.4316(11)
_cell_length_b 12.3814(11)
_cell_length_c 14.7724(14)
_cell_measurement_reflns_used 7721
_cell_measurement_temperature 173(2)
_cell_measurement_theta_max 23.88
_cell_measurement_theta_min 2.37
_cell_volume 1929.7(3)
_computing_structure_refinement 'SHELXL-97 (Sheldrick, 1997)'
_diffrn_ambient_temperature 173(2)
_diffrn_measured_fraction_theta_full 0.988
_diffrn_measured_fraction_theta_max 0.988
_diffrn_measurement_device_type 'Bruker X8 APEX II'
_diffrn_measurement_method 'area detector'
_diffrn_radiation_monochromator graphite
_diffrn_radiation_source 'fine-focus sealed tube'
_diffrn_radiation_type MoK\a
_diffrn_radiation_wavelength 0.71073
_diffrn_reflns_av_R_equivalents 0.0340
_diffrn_reflns_av_sigmaI/netI 0.0329
_diffrn_reflns_limit_h_max 13
_diffrn_reflns_limit_h_min -12
_diffrn_reflns_limit_k_max 14
_diffrn_reflns_limit_k_min -14
_diffrn_reflns_limit_l_max 16
_diffrn_reflns_limit_l_min -16
_diffrn_reflns_number 11495
_diffrn_reflns_theta_full 23.97
_diffrn_reflns_theta_max 23.97
_diffrn_reflns_theta_min 1.47
_exptl_absorpt_coefficient_mu 0.827
_exptl_absorpt_correction_T_max 0.952
_exptl_absorpt_correction_T_min 0.791
_exptl_absorpt_correction_type multi-scan
_exptl_crystal_colour orange
_exptl_crystal_density_diffrn 1.554
_exptl_crystal_density_method 'not measured'
_exptl_crystal_description plate
_exptl_crystal_F_000 920
_exptl_crystal_size_max 0.30
_exptl_crystal_size_mid 0.25
_exptl_crystal_size_min 0.06
_refine_diff_density_max 0.536
_refine_diff_density_min -0.760
_refine_diff_density_rms 0.069
_refine_ls_abs_structure_details 'Flack H D (1983), Acta Cryst. A39, 876-881'
_refine_ls_abs_structure_Flack 0.63(2)
_refine_ls_extinction_method none
_refine_ls_goodness_of_fit_ref 1.066
_refine_ls_hydrogen_treatment constr
_refine_ls_matrix_type full
_refine_ls_number_parameters 931
_refine_ls_number_reflns 11495
_refine_ls_number_restraints 8
_refine_ls_restrained_S_all 1.067
_refine_ls_R_factor_all 0.0361
_refine_ls_R_factor_gt 0.0316
_refine_ls_shift/su_max 0.004
_refine_ls_shift/su_mean 0.000
_refine_ls_structure_factor_coef Fsqd
_refine_ls_weighting_details 'calc w=1/[\s^2^(Fo^2^)+(0.0415P)^2^+1.0836P] where P=(Fo^2^+2Fc^2^)/3'
_refine_ls_weighting_scheme calc
_refine_ls_wR_factor_gt 0.0735
_refine_ls_wR_factor_ref 0.0757
_reflns_number_gt 10743
_reflns_number_total 11495
_reflns_threshold_expression >2sigma(I)
_cod_data_source_file c1dt10217f.txt
_cod_data_source_block complex_2
_cod_database_code 7016091

loop_
_symmetry_equiv_pos_as_xyz
'x, y, z'

loop_
_atom_site_label
_atom_site_type_symbol
_atom_site_fract_x
_atom_site_fract_y
_atom_site_fract_z
_atom_site_U_iso_or_equiv
_atom_site_adp_type
_atom_site_occupancy
_atom_site_symmetry_multiplicity
_atom_site_calc_flag
_atom_site_refinement_flags
_atom_site_disorder_assembly
_atom_site_disorder_group
C1 C 0.0803(5) 0.9787(4) 0.5300(4) 0.0316(12) Uani 1 1 d . . .
H1 H 0.0654 0.9858 0.4694 0.038 Uiso 1 1 calc R . .
C2 C 0.1858(4) 0.9206(4) 0.5487(3) 0.0267(11) Uani 1 1 d . . .
H2 H 0.2518 0.8822 0.5029 0.032 Uiso 1 1 calc R . .
C3 C 0.1861(4) 0.9239(4) 0.6455(3) 0.0206(10) Uani 1 1 d . . .
C4 C 0.0785(4) 0.9823(4) 0.6964(3) 0.0249(11) Uani 1 1 d . . .
C5 C 0.0372(4) 1.0096(4) 0.7942(3) 0.0234(11) Uani 1 1 d . . .
C6 C -0.0464(4) 1.0951(4) 0.8343(3) 0.0290(12) Uani 1 1 d . . .
H6 H -0.0936 1.1478 0.7998 0.035 Uiso 1 1 calc R . .
C7 C -0.0567(4) 1.0984(5) 0.9309(4) 0.0302(12) Uani 1 1 d . . .
H7 H -0.1106 1.1541 0.9674 0.036 Uiso 1 1 calc R . .
C8 C 0.0181(4) 1.0138(4) 0.9681(3) 0.0228(11) Uani 1 1 d . . .
C9 C 0.0378(4) 0.9943(4) 1.0615(3) 0.0236(11) Uani 1 1 d . . .
C10 C 0.1394(4) 0.9420(4) 1.0914(3) 0.0237(11) Uani 1 1 d . . .
C11 C 0.1164(4) 0.9479(4) 1.1914(3) 0.0279(11) Uani 1 1 d . . .
H11 H 0.1744 0.9140 1.2255 0.033 Uiso 1 1 calc R . .
C12 C 0.0063(5) 1.0051(4) 1.2329(3) 0.0316(12) Uani 1 1 d . . .
H12 H -0.0209 1.0189 1.2982 0.038 Uiso 1 1 calc R . .
C13 C 0.4516(4) 0.9114(4) 0.5951(3) 0.0230(11) Uani 1 1 d . . .
C14 C 0.5135(4) 0.9890(4) 0.6103(4) 0.0309(12) Uani 1 1 d . . .
H14 H 0.4873 1.0167 0.6708 0.037 Uiso 1 1 calc R . .
C15 C 0.6143(5) 1.0268(5) 0.5370(4) 0.0418(14) Uani 1 1 d . . .
H15 H 0.6560 1.0804 0.5481 0.050 Uiso 1 1 calc R . .
C16 C 0.6534(5) 0.9885(4) 0.4509(4) 0.0370(13) Uani 1 1 d . . .
H16 H 0.7220 1.0154 0.4018 0.044 Uiso 1 1 calc R . .
C17 C 0.5949(5) 0.9111(5) 0.4334(3) 0.0417(14) Uani 1 1 d . . .
H17 H 0.6221 0.8845 0.3724 0.050 Uiso 1 1 calc R . .
C18 C 0.4944(5) 0.8715(5) 0.5068(3) 0.0368(13) Uani 1 1 d . . .
H18 H 0.4549 0.8164 0.4955 0.044 Uiso 1 1 calc R . .
C19 C 0.3362(4) 0.7165(4) 0.6689(3) 0.0228(11) Uani 1 1 d . . .
C20 C 0.2388(4) 0.6707(4) 0.6621(3) 0.0270(11) Uani 1 1 d . . .
H20 H 0.1614 0.7161 0.6634 0.032 Uiso 1 1 calc R . .
N4 N 0.8460(4) 0.6494(5) 0.8537(3) 0.0451(13) Uiso 1 1 d D . .
C21 C 0.2534(5) 0.5583(4) 0.6534(4) 0.0344(12) Uani 1 1 d . . .
H21 H 0.1860 0.5274 0.6486 0.041 Uiso 1 1 calc R . .
C22 C 0.3642(5) 0.4922(4) 0.6517(3) 0.0329(12) Uani 1 1 d . . .
H22 H 0.3741 0.4159 0.6448 0.039 Uiso 1 1 calc R . .
C23 C 0.4619(5) 0.5366(4) 0.6601(3) 0.0327(12) Uani 1 1 d . . .
H23 H 0.5387 0.4905 0.6595 0.039 Uiso 1 1 calc R . .
C24 C 0.4478(4) 0.6480(4) 0.6693(3) 0.0247(11) Uani 1 1 d . . .
H24 H 0.5148 0.6779 0.6759 0.030 Uiso 1 1 calc R . .
C25 C 0.4086(4) 0.9353(4) 1.0405(3) 0.0229(11) Uani 1 1 d . . .
C26 C 0.4236(4) 0.9136(4) 1.1322(4) 0.0292(11) Uani 1 1 d . . .
H26 H 0.3695 0.8706 1.1819 0.035 Uiso 1 1 calc R . .
C27 C 0.5171(5) 0.9547(4) 1.1516(4) 0.0348(12) Uani 1 1 d . . .
H27 H 0.5251 0.9420 1.2148 0.042 Uiso 1 1 calc R . .
C28 C 0.5982(5) 1.0138(5) 1.0784(4) 0.0402(14) Uani 1 1 d . . .
H28 H 0.6629 1.0411 1.0912 0.048 Uiso 1 1 calc R . .
C29 C 0.5861(5) 1.0335(5) 0.9874(4) 0.0386(14) Uani 1 1 d . . .
H29 H 0.6429 1.0734 0.9372 0.046 Uiso 1 1 calc R . .
C30 C 0.4904(5) 0.9950(4) 0.9685(4) 0.0300(12) Uani 1 1 d . . .
H30 H 0.4815 1.0100 0.9056 0.036 Uiso 1 1 calc R . .
C31 C 0.3046(4) 0.7372(4) 1.0755(3) 0.0217(11) Uani 1 1 d . . .
C32 C 0.2015(4) 0.6817(4) 1.1198(3) 0.0283(11) Uani 1 1 d . . .
H32 H 0.1197 0.7203 1.1261 0.034 Uiso 1 1 calc R . .
C33 C 0.2185(5) 0.5700(4) 1.1546(3) 0.0341(12) Uani 1 1 d . . .
H33 H 0.1481 0.5323 1.1840 0.041 Uiso 1 1 calc R . .
C34 C 0.3353(5) 0.5141(4) 1.1469(4) 0.0376(13) Uani 1 1 d . . .
H34 H 0.3462 0.4380 1.1718 0.045 Uiso 1 1 calc R . .
C35 C 0.4378(5) 0.5682(5) 1.1027(4) 0.0400(14) Uani 1 1 d . . .
H35 H 0.5194 0.5289 1.0962 0.048 Uiso 1 1 calc R . .
C36 C 0.4217(4) 0.6791(4) 1.0681(3) 0.0306(12) Uani 1 1 d . . .
H36 H 0.4927 0.7160 1.0386 0.037 Uiso 1 1 calc R . .
C37 C 0.2842(5) 0.6194(6) 0.8949(3) 0.0323(14) Uani 1 1 d . . .
C38 C 0.2878(6) 0.5019(5) 0.9100(4) 0.0495(17) Uani 1 1 d . . .
H38A H 0.3642 0.4676 0.8658 0.074 Uiso 1 1 calc R . .
H38B H 0.2150 0.4831 0.8981 0.074 Uiso 1 1 calc R . .
H38C H 0.2868 0.4742 0.9766 0.074 Uiso 1 1 calc R . .
C39 C 1.1298(6) 0.2667(5) -0.0149(4) 0.0436(15) Uani 1 1 d . . .
H39 H 1.1481 0.2581 -0.0809 0.052 Uiso 1 1 calc R . .
C40 C 1.0224(5) 0.3215(4) 0.0372(3) 0.0338(12) Uani 1 1 d . . .
H40 H 0.9568 0.3568 0.0111 0.041 Uiso 1 1 calc R . .
C41 C 1.0166(4) 0.3217(4) 0.1356(3) 0.0259(11) Uani 1 1 d . . .
C42 C 1.1235(5) 0.2670(4) 0.1544(3) 0.0296(13) Uani 1 1 d . . .
C43 C 1.1594(4) 0.2432(4) 0.2412(3) 0.0260(12) Uani 1 1 d . . .
C44 C 1.2372(5) 0.1579(4) 0.2701(4) 0.0338(13) Uani 1 1 d . . .
H44 H 1.2841 0.1026 0.2302 0.041 Uiso 1 1 calc R . .
C45 C 1.2439(5) 0.1569(4) 0.3639(4) 0.0351(13) Uani 1 1 d . . .
H45 H 1.2940 0.1003 0.3929 0.042 Uiso 1 1 calc R . .
C46 C 1.1726(4) 0.2437(4) 0.4092(4) 0.0279(12) Uani 1 1 d . . .
C47 C 1.1491(4) 0.2671(4) 0.5047(4) 0.0286(12) Uani 1 1 d . . .
C48 C 1.0485(4) 0.3258(4) 0.5662(4) 0.0260(11) Uani 1 1 d . . .
C49 C 1.0651(5) 0.3251(4) 0.6579(4) 0.0336(12) Uani 1 1 d . . .
H49 H 1.0053 0.3614 0.7086 0.040 Uiso 1 1 calc R . .
C50 C 1.1756(5) 0.2669(5) 0.6646(4) 0.0426(14) Uani 1 1 d . . .
H50 H 1.2019 0.2578 0.7206 0.051 Uiso 1 1 calc R . .
C51 C 0.8488(5) 0.5223(4) 0.1660(3) 0.0259(11) Uani 1 1 d . . .
C52 C 0.9397(5) 0.5749(4) 0.0970(3) 0.0332(12) Uani 1 1 d . . .
H52 H 1.0212 0.5355 0.0742 0.040 Uiso 1 1 calc R . .
C53 C 0.9141(6) 0.6845(5) 0.0601(4) 0.0433(14) Uani 1 1 d . . .
H53 H 0.9778 0.7196 0.0122 0.052 Uiso 1 1 calc R . .
C54 C 0.7972(6) 0.7427(5) 0.0923(4) 0.0455(15) Uani 1 1 d . . .
H54 H 0.7803 0.8182 0.0674 0.055 Uiso 1 1 calc R . .
C55 C 0.7052(6) 0.6922(5) 0.1600(4) 0.0478(15) Uani 1 1 d . . .
H55 H 0.6237 0.7320 0.1815 0.057 Uiso 1 1 calc R . .
C56 C 0.7305(5) 0.5825(4) 0.1976(4) 0.0387(13) Uani 1 1 d . . .
H56 H 0.6662 0.5481 0.2454 0.046 Uiso 1 1 calc R . .
C57 C 0.7490(4) 0.3216(4) 0.2129(3) 0.0225(11) Uani 1 1 d . . .
C58 C 0.7170(5) 0.3434(4) 0.1282(4) 0.0348(13) Uani 1 1 d . . .
H58 H 0.7626 0.3893 0.0752 0.042 Uiso 1 1 calc R . .
C59 C 0.6194(5) 0.2990(5) 0.1197(4) 0.0384(13) Uani 1 1 d . . .
H59 H 0.6006 0.3117 0.0603 0.046 Uiso 1 1 calc R . .
C60 C 0.5498(5) 0.2369(5) 0.1970(4) 0.0388(13) Uani 1 1 d . . .
H60 H 0.4806 0.2090 0.1918 0.047 Uiso 1 1 calc R . .
C61 C 0.5797(5) 0.2147(5) 0.2817(4) 0.0359(13) Uani 1 1 d . . .
H61 H 0.5319 0.1705 0.3348 0.043 Uiso 1 1 calc R . .
C62 C 0.6804(4) 0.2569(4) 0.2903(3) 0.0260(11) Uani 1 1 d . . .
H62 H 0.7013 0.2412 0.3490 0.031 Uiso 1 1 calc R . .
C63 C 0.7810(4) 0.3452(4) 0.6447(3) 0.0261(11) Uani 1 1 d . . .
C64 C 0.7122(5) 0.2680(4) 0.6392(3) 0.0308(12) Uani 1 1 d . . .
H64 H 0.7292 0.2385 0.5803 0.037 Uiso 1 1 calc R . .
C65 C 0.6187(5) 0.2332(4) 0.7187(4) 0.0400(14) Uani 1 1 d . . .
H65 H 0.5718 0.1800 0.7139 0.048 Uiso 1 1 calc R . .
C66 C 0.5925(5) 0.2742(5) 0.8043(4) 0.0428(14) Uani 1 1 d . . .
H66 H 0.5278 0.2498 0.8586 0.051 Uiso 1 1 calc R . .
C67 C 0.6605(6) 0.3508(5) 0.8105(4) 0.0481(15) Uani 1 1 d . . .
H67 H 0.6429 0.3798 0.8697 0.058 Uiso 1 1 calc R . .
C68 C 0.7548(5) 0.3864(5) 0.7313(3) 0.0360(13) Uani 1 1 d . . .
H68 H 0.8017 0.4394 0.7365 0.043 Uiso 1 1 calc R . .
C69 C 0.8985(4) 0.5375(4) 0.5542(3) 0.0229(11) Uani 1 1 d . . .
C70 C 0.7868(4) 0.6052(4) 0.5745(3) 0.0316(12) Uani 1 1 d . . .
H70 H 0.7125 0.5752 0.5843 0.038 Uiso 1 1 calc R . .
C71 C 0.7789(5) 0.7173(5) 0.5813(4) 0.0373(14) Uani 1 1 d . . .
H71 H 0.7003 0.7633 0.5966 0.045 Uiso 1 1 calc R . .
C72 C 0.8892(5) 0.7608(5) 0.5650(4) 0.0355(13) Uani 1 1 d . . .
H72 H 0.8860 0.8365 0.5708 0.043 Uiso 1 1 calc R . .
C73 C 1.0004(5) 0.6948(5) 0.5409(4) 0.0394(13) Uani 1 1 d . . .
H73 H 1.0751 0.7258 0.5269 0.047 Uiso 1 1 calc R . .
C74 C 1.0079(5) 0.5820(4) 0.5362(3) 0.0308(12) Uani 1 1 d . . .
H74 H 1.0866 0.5362 0.5210 0.037 Uiso 1 1 calc R . .
C75 C 0.9090(5) 0.6350(5) 0.3329(3) 0.0260(12) Uani 1 1 d . . .
C76 C 0.9138(6) 0.7544(5) 0.3135(4) 0.0424(15) Uani 1 1 d . . .
H76A H 0.8636 0.7896 0.3709 0.064 Uiso 1 1 calc R . .
H76B H 0.8806 0.7860 0.2596 0.064 Uiso 1 1 calc R . .
H76C H 1.0005 0.7675 0.2971 0.064 Uiso 1 1 calc R . .
C77 C 0.2615(7) 0.6704(7) 0.3454(4) 0.071(2) Uani 1 1 d . . .
H77 H 0.2058 0.6361 0.3276 0.085 Uiso 1 1 calc R . .
C78 C 0.3695(6) 0.4847(5) 0.3839(5) 0.0551(17) Uani 1 1 d . . .
H78A H 0.3046 0.4607 0.3651 0.083 Uiso 1 1 calc R . .
H78B H 0.3634 0.4548 0.4510 0.083 Uiso 1 1 calc R . .
H78C H 0.4518 0.4575 0.3421 0.083 Uiso 1 1 calc R . .
C79 C 0.4381(6) 0.6537(5) 0.3999(5) 0.0576(16) Uani 1 1 d . . .
H79A H 0.4350 0.7318 0.3722 0.086 Uiso 1 1 calc R . .
H79B H 0.5227 0.6146 0.3749 0.086 Uiso 1 1 calc R . .
H79C H 0.4158 0.6488 0.4702 0.086 Uiso 1 1 calc R . .
O1 O 0.2438(5) 0.7726(5) 0.3396(3) 0.099(2) Uani 1 1 d . . .
P1 P 0.31847(11) 0.86157(11) 0.68956(8) 0.0192(3) Uani 1 1 d . . .
P2 P 0.28703(11) 0.87862(11) 1.01422(8) 0.0200(3) Uani 1 1 d . . .
P3 P 0.87831(12) 0.38125(11) 0.22532(9) 0.0208(3) Uani 1 1 d . . .
P4 P 0.90501(11) 0.39250(11) 0.53738(9) 0.0207(3) Uani 1 1 d . . .
S1 S -0.02053(11) 1.03658(11) 0.62562(9) 0.0312(3) Uani 1 1 d . . .
S2 S 0.09034(11) 0.92179(11) 0.88359(8) 0.0210(3) Uani 1 1 d . . .
S3 S -0.08010(11) 1.05093(11) 1.15442(9) 0.0304(3) Uani 1 1 d . . .
S4 S 1.26181(13) 0.21197(12) 0.56196(11) 0.0415(4) Uani 1 1 d . . .
S5 S 1.10384(11) 0.33469(11) 0.32904(9) 0.0233(3) Uani 1 1 d . . .
S6 S 1.22871(13) 0.21463(11) 0.05270(10) 0.0411(4) Uani 1 1 d . . .
Cl1 Cl 0.30873(11) 1.07276(10) 0.82039(8) 0.0241(3) Uani 1 1 d . . .
Cl2 Cl 0.51972(11) 0.81971(11) 0.81499(9) 0.0284(3) Uani 1 1 d . . .
Cl3 Cl 0.67329(11) 0.43130(11) 0.44091(9) 0.0279(3) Uani 1 1 d . . .
Cl4 Cl 0.88865(10) 0.18232(10) 0.42030(8) 0.0218(3) Uani 1 1 d . . .
Ru1 Ru 0.29813(3) 0.87499(2) 0.85197(2) 0.01754(9) Uani 1 1 d . . .
Ru2 Ru 0.89529(3) 0.38067(2) 0.38171(2) 0.01744(9) Uani 1 1 d . . .
N1 N 0.2835(4) 0.7138(4) 0.8819(3) 0.0206(10) Uani 1 1 d . . .
N2 N 0.9075(4) 0.5429(4) 0.3489(3) 0.0233(10) Uani 1 1 d . . .
N3 N 0.3527(4) 0.6045(5) 0.3745(3) 0.0421(13) Uani 1 1 d . . .
O2A O 0.7611(9) 0.4993(8) 0.9286(7) 0.061(4) Uiso 0.429(10) 1 d PD A 1
C81 C 0.8357(6) 0.7676(6) 0.8280(5) 0.0627(19) Uiso 1 1 d D A 1
H81A H 0.7983 0.7888 0.7752 0.094 Uiso 1 1 calc R A 1
H81B H 0.9189 0.7902 0.8074 0.094 Uiso 1 1 calc R A 1
H81C H 0.7829 0.8045 0.8838 0.094 Uiso 1 1 calc R A 1
C80 C 0.7495(15) 0.5932(13) 0.8973(14) 0.052(6) Uiso 0.429(10) 1 d PD A 1
H80 H 0.6675 0.6314 0.9032 0.062 Uiso 0.429(10) 1 calc PR A 1
C82 C 0.9751(18) 0.5991(15) 0.8376(14) 0.071(6) Uiso 0.429(10) 1 d PD A 1
H82A H 1.0297 0.6556 0.8066 0.107 Uiso 0.429(10) 1 calc PR A 1
H82B H 0.9938 0.5407 0.7960 0.107 Uiso 0.429(10) 1 calc PR A 1
H82C H 0.9891 0.5669 0.8995 0.107 Uiso 0.429(10) 1 calc PR A 1
O2B O 0.9575(9) 0.4786(8) 0.8566(7) 0.091(4) Uiso 0.571(10) 1 d PD A 2
C80B C 0.9457(13) 0.5744(12) 0.8290(10) 0.066(4) Uiso 0.571(10) 1 d PD A 2
H80B H 1.0171 0.6008 0.7831 0.079 Uiso 0.571(10) 1 calc PR A 2
C82B C 0.7320(13) 0.6122(13) 0.9133(11) 0.057(5) Uiso 0.571(10) 1 d PD A 2
H82D H 0.6659 0.6759 0.9250 0.085 Uiso 0.571(10) 1 calc PR A 2
H82E H 0.7430 0.5748 0.9749 0.085 Uiso 0.571(10) 1 calc PR A 2
H82F H 0.7090 0.5603 0.8811 0.085 Uiso 0.571(10) 1 calc PR A 2

loop_
_atom_site_aniso_label
_atom_site_aniso_U_11
_atom_site_aniso_U_22
_atom_site_aniso_U_33
_atom_site_aniso_U_23
_atom_site_aniso_U_13
_atom_site_aniso_U_12
C1 0.042(3) 0.023(3) 0.038(3) 0.002(2) -0.023(2) -0.010(2)
C2 0.029(3) 0.025(3) 0.028(2) 0.0009(19) -0.013(2) -0.006(2)
C3 0.016(2) 0.017(3) 0.030(2) -0.0007(18) -0.0066(19) -0.0082(19)
C4 0.027(3) 0.025(3) 0.028(3) 0.002(2) -0.014(2) -0.011(2)
C5 0.014(2) 0.018(3) 0.037(3) 0.001(2) -0.009(2) -0.0033(19)
C6 0.020(3) 0.031(3) 0.038(3) 0.001(2) -0.014(2) -0.004(2)
C7 0.017(2) 0.028(3) 0.041(3) -0.003(2) -0.006(2) 0.004(2)
C8 0.018(2) 0.019(3) 0.029(2) -0.0013(19) -0.0032(19) -0.006(2)
C9 0.021(3) 0.015(3) 0.029(3) -0.0040(19) 0.002(2) -0.004(2)
C10 0.024(3) 0.023(3) 0.024(2) -0.001(2) -0.006(2) -0.008(2)
C11 0.031(3) 0.027(3) 0.030(3) 0.000(2) -0.012(2) -0.011(2)
C12 0.043(3) 0.025(3) 0.026(3) -0.005(2) -0.003(2) -0.015(2)
C13 0.019(2) 0.024(3) 0.023(2) -0.0004(19) -0.0038(18) -0.003(2)
C14 0.025(3) 0.024(3) 0.042(3) -0.008(2) -0.002(2) -0.011(2)
C15 0.030(3) 0.039(3) 0.051(3) -0.010(3) 0.005(2) -0.020(2)
C16 0.025(3) 0.037(3) 0.040(3) 0.008(2) -0.002(2) -0.008(2)
C17 0.034(3) 0.064(4) 0.022(3) -0.006(2) -0.001(2) -0.007(3)
C18 0.029(3) 0.047(3) 0.039(3) -0.004(2) -0.009(2) -0.020(2)
C19 0.027(3) 0.021(3) 0.019(2) 0.0013(18) -0.0040(19) -0.009(2)
C20 0.018(2) 0.026(3) 0.038(3) 0.001(2) -0.011(2) -0.006(2)
C21 0.032(3) 0.027(3) 0.051(3) -0.007(2) -0.016(2) -0.013(2)
C22 0.043(3) 0.021(3) 0.035(3) -0.006(2) -0.010(2) -0.007(2)
C23 0.028(3) 0.031(3) 0.036(3) -0.004(2) -0.005(2) -0.002(2)
C24 0.013(2) 0.027(3) 0.032(3) -0.005(2) -0.0047(19) -0.001(2)
C25 0.017(2) 0.015(3) 0.038(3) -0.007(2) -0.010(2) 0.0005(19)
C26 0.026(3) 0.020(3) 0.042(3) -0.007(2) -0.013(2) 0.004(2)
C27 0.036(3) 0.031(3) 0.048(3) -0.016(2) -0.028(2) 0.007(2)
C28 0.028(3) 0.029(3) 0.076(4) -0.021(3) -0.032(3) 0.007(2)
C29 0.024(3) 0.029(3) 0.064(4) 0.000(3) -0.015(3) -0.010(2)
C30 0.036(3) 0.022(3) 0.038(3) -0.004(2) -0.020(2) -0.006(2)
C31 0.024(3) 0.018(3) 0.024(2) -0.0024(19) -0.0076(19) -0.002(2)
C32 0.022(3) 0.026(3) 0.033(3) 0.000(2) -0.006(2) -0.004(2)
C33 0.026(3) 0.025(3) 0.045(3) 0.002(2) -0.003(2) -0.007(2)
C34 0.046(3) 0.017(3) 0.044(3) 0.009(2) -0.015(3) -0.002(3)
C35 0.030(3) 0.027(3) 0.057(3) 0.000(3) -0.013(3) 0.007(2)
C36 0.025(3) 0.028(3) 0.036(3) -0.003(2) -0.004(2) -0.005(2)
C37 0.035(3) 0.035(4) 0.027(3) -0.008(2) -0.004(2) -0.010(3)
C38 0.071(5) 0.023(4) 0.040(3) 0.000(3) 0.000(3) -0.005(3)
C39 0.065(4) 0.036(3) 0.025(3) -0.007(2) 0.003(3) -0.021(3)
C40 0.044(3) 0.033(3) 0.024(2) -0.008(2) -0.001(2) -0.014(3)
C41 0.027(3) 0.014(3) 0.032(3) -0.0007(19) -0.002(2) -0.007(2)
C42 0.034(3) 0.019(3) 0.028(3) -0.003(2) 0.006(2) -0.013(2)
C43 0.013(2) 0.017(3) 0.040(3) -0.005(2) 0.005(2) -0.002(2)
C44 0.024(3) 0.021(3) 0.046(3) -0.004(2) 0.002(2) -0.001(2)
C45 0.017(3) 0.022(3) 0.056(4) 0.005(3) -0.008(2) 0.005(2)
C46 0.011(2) 0.027(3) 0.045(3) 0.003(2) -0.008(2) -0.008(2)
C47 0.021(3) 0.016(3) 0.055(3) 0.006(2) -0.024(2) -0.006(2)
C48 0.020(3) 0.018(3) 0.042(3) 0.002(2) -0.015(2) -0.004(2)
C49 0.038(3) 0.025(3) 0.044(3) 0.004(2) -0.023(2) -0.007(2)
C50 0.056(4) 0.030(3) 0.055(4) 0.010(3) -0.037(3) -0.015(3)
C51 0.034(3) 0.021(3) 0.025(2) -0.0013(19) -0.012(2) -0.006(2)
C52 0.028(3) 0.029(3) 0.045(3) -0.004(2) -0.015(2) -0.004(2)
C53 0.058(4) 0.028(3) 0.050(3) 0.010(2) -0.022(3) -0.021(3)
C54 0.069(4) 0.026(3) 0.045(3) 0.001(2) -0.029(3) 0.003(3)
C55 0.052(4) 0.029(3) 0.056(4) -0.002(3) -0.020(3) 0.011(3)
C56 0.040(3) 0.028(3) 0.041(3) -0.002(2) -0.007(2) 0.001(2)
C57 0.022(2) 0.017(3) 0.032(3) -0.006(2) -0.013(2) 0.002(2)
C58 0.034(3) 0.031(3) 0.039(3) 0.000(2) -0.013(2) -0.005(2)
C59 0.046(3) 0.038(4) 0.041(3) -0.008(2) -0.024(3) -0.006(3)
C60 0.029(3) 0.034(3) 0.062(4) -0.013(3) -0.020(3) -0.005(2)
C61 0.028(3) 0.031(3) 0.050(3) -0.003(2) -0.010(2) -0.013(2)
C62 0.019(2) 0.027(3) 0.034(3) -0.005(2) -0.008(2) -0.006(2)
C63 0.030(3) 0.018(3) 0.032(3) 0.002(2) -0.013(2) -0.003(2)
C64 0.029(3) 0.028(3) 0.032(3) -0.006(2) -0.003(2) -0.006(2)
C65 0.040(3) 0.025(3) 0.051(3) -0.003(2) -0.002(3) -0.017(2)
C66 0.042(3) 0.041(4) 0.033(3) 0.005(2) 0.001(2) -0.006(3)
C67 0.058(4) 0.057(4) 0.025(3) 0.003(2) -0.008(3) -0.016(3)
C68 0.041(3) 0.044(3) 0.027(3) 0.001(2) -0.014(2) -0.014(3)
C69 0.027(3) 0.022(3) 0.024(2) -0.0011(19) -0.012(2) -0.005(2)
C70 0.023(3) 0.028(3) 0.043(3) -0.005(2) -0.004(2) -0.011(2)
C71 0.038(3) 0.027(4) 0.041(3) -0.008(2) -0.003(2) -0.003(3)
C72 0.050(4) 0.023(3) 0.041(3) -0.007(2) -0.017(3) -0.016(3)
C73 0.036(3) 0.035(3) 0.058(3) -0.002(3) -0.025(3) -0.013(3)
C74 0.027(3) 0.026(3) 0.044(3) -0.001(2) -0.016(2) -0.009(2)
C75 0.027(3) 0.023(4) 0.026(3) -0.002(2) -0.005(2) -0.004(2)
C76 0.062(4) 0.017(3) 0.045(3) -0.002(2) -0.008(3) -0.010(3)
C77 0.061(4) 0.099(6) 0.046(4) 0.000(4) -0.023(3) 0.010(4)
C78 0.065(4) 0.045(4) 0.068(4) -0.001(3) -0.038(3) -0.015(3)
C79 0.059(4) 0.047(4) 0.064(4) -0.017(3) -0.010(3) -0.006(3)
O1 0.111(4) 0.079(4) 0.064(3) 0.012(3) -0.014(3) 0.048(3)
P1 0.0154(6) 0.0189(7) 0.0233(6) -0.0015(5) -0.0055(5) -0.0042(5)
P2 0.0178(6) 0.0190(7) 0.0235(6) -0.0017(5) -0.0057(5) -0.0052(5)
P3 0.0206(7) 0.0179(8) 0.0228(6) -0.0031(5) -0.0046(5) -0.0030(5)
P4 0.0182(6) 0.0195(7) 0.0263(6) -0.0005(5) -0.0086(5) -0.0062(5)
S1 0.0277(7) 0.0297(7) 0.0420(7) 0.0012(6) -0.0209(6) -0.0044(5)
S2 0.0167(6) 0.0180(7) 0.0273(6) -0.0014(5) -0.0055(5) -0.0030(5)
S3 0.0239(6) 0.0267(7) 0.0347(6) -0.0083(5) 0.0000(5) -0.0008(5)
S4 0.0321(8) 0.0314(8) 0.0683(9) 0.0083(7) -0.0322(7) -0.0049(6)
S5 0.0165(6) 0.0171(7) 0.0341(6) 0.0002(5) -0.0052(5) -0.0041(5)
S6 0.0379(8) 0.0256(8) 0.0428(8) -0.0103(6) 0.0148(6) -0.0051(6)
Cl1 0.0229(6) 0.0177(7) 0.0324(6) -0.0001(5) -0.0104(5) -0.0034(5)
Cl2 0.0164(6) 0.0324(8) 0.0354(6) -0.0055(5) -0.0079(5) 0.0005(5)
Cl3 0.0161(6) 0.0329(8) 0.0337(6) -0.0088(5) -0.0055(5) 0.0002(5)
Cl4 0.0194(6) 0.0170(7) 0.0281(6) -0.0025(5) -0.0045(5) -0.0053(5)
Ru1 0.01322(17) 0.0161(2) 0.02290(17) -0.00134(14) -0.00518(13) -0.00254(14)
Ru2 0.01357(18) 0.0150(2) 0.02358(18) -0.00196(14) -0.00497(14) -0.00295(14)
N1 0.021(2) 0.017(3) 0.022(2) -0.0041(18) -0.0031(17) -0.0014(18)
N2 0.018(2) 0.025(3) 0.027(2) -0.0026(19) -0.0069(17) -0.0022(19)
N3 0.038(3) 0.056(3) 0.033(2) -0.003(2) -0.016(2) -0.001(2)

loop_
_atom_type_symbol
_atom_type_description
_atom_type_scat_dispersion_real
_atom_type_scat_dispersion_imag
_atom_type_scat_source
C C 0.0033 0.0016 'International Tables Vol C Tables 4.2.6.8 and 6.1.1.4'
H H 0.0000 0.0000 'International Tables Vol C Tables 4.2.6.8 and 6.1.1.4'
O O 0.0106 0.0060 'International Tables Vol C Tables 4.2.6.8 and 6.1.1.4'
P P 0.1023 0.0942 'International Tables Vol C Tables 4.2.6.8 and 6.1.1.4'
S S 0.1246 0.1234 'International Tables Vol C Tables 4.2.6.8 and 6.1.1.4'
Cl Cl 0.1484 0.1585 'International Tables Vol C Tables 4.2.6.8 and 6.1.1.4'
Ru Ru -1.2594 0.8363 'International Tables Vol C Tables 4.2.6.8 and 6.1.1.4'
N N 0.0061 0.0033 'International Tables Vol C Tables 4.2.6.8 and 6.1.1.4'

loop_
_geom_angle_atom_site_label_1
_geom_angle_atom_site_label_2
_geom_angle_atom_site_label_3
_geom_angle
_geom_angle_site_symmetry_1
_geom_angle_site_symmetry_3
_geom_angle_publ_flag
C2 C1 S1 112.8(4) . . ?
C2 C1 H1 123.6 . . ?
S1 C1 H1 123.6 . . ?
C1 C2 C3 112.6(4) . . ?
C1 C2 H2 123.7 . . ?
C3 C2 H2 123.7 . . ?
C4 C3 C2 111.4(4) . . ?
C4 C3 P1 125.7(4) . . ?
C2 C3 P1 122.8(3) . . ?
C3 C4 C5 131.7(4) . . ?
C3 C4 S1 111.5(3) . . ?
C5 C4 S1 116.8(4) . . ?
C6 C5 C4 130.4(4) . . ?
C6 C5 S2 109.3(4) . . ?
C4 C5 S2 120.2(4) . . ?
C5 C6 C7 114.1(5) . . ?
C5 C6 H6 123.0 . . ?
C7 C6 H6 123.0 . . ?
C8 C7 C6 114.1(5) . . ?
C8 C7 H7 123.0 . . ?
C6 C7 H7 123.0 . . ?
C7 C8 C9 129.7(5) . . ?
C7 C8 S2 109.2(4) . . ?
C9 C8 S2 121.2(4) . . ?
C10 C9 C8 131.5(4) . . ?
C10 C9 S3 111.5(4) . . ?
C8 C9 S3 116.9(4) . . ?
C9 C10 C11 110.8(4) . . ?
C9 C10 P2 125.5(3) . . ?
C11 C10 P2 123.6(4) . . ?
C12 C11 C10 114.1(4) . . ?
C12 C11 H11 122.9 . . ?
C10 C11 H11 122.9 . . ?
C11 C12 S3 112.0(4) . . ?
C11 C12 H12 124.0 . . ?
S3 C12 H12 124.0 . . ?
C14 C13 C18 118.0(4) . . ?
C14 C13 P1 121.0(4) . . ?
C18 C13 P1 121.0(4) . . ?
C13 C14 C15 120.2(5) . . ?
C13 C14 H14 119.9 . . ?
C15 C14 H14 119.9 . . ?
C16 C15 C14 120.9(5) . . ?
C16 C15 H15 119.5 . . ?
C14 C15 H15 119.5 . . ?
C15 C16 C17 120.5(5) . . ?
C15 C16 H16 119.8 . . ?
C17 C16 H16 119.8 . . ?
C16 C17 C18 119.1(5) . . ?
C16 C17 H17 120.4 . . ?
C18 C17 H17 120.4 . . ?
C13 C18 C17 121.2(5) . . ?
C13 C18 H18 119.4 . . ?
C17 C18 H18 119.4 . . ?
C20 C19 C24 118.9(5) . . ?
C20 C19 P1 122.1(4) . . ?
C24 C19 P1 118.8(4) . . ?
C19 C20 C21 120.3(4) . . ?
C19 C20 H20 119.8 . . ?
C21 C20 H20 119.8 . . ?
C80B N4 C80 106.4(13) . . ?
C80B N4 C82B 118.1(9) . . ?
C80 N4 C82B 14.1(11) . . ?
C80B N4 C81 128.1(7) . . ?
C80 N4 C81 124.9(8) . . ?
C82B N4 C81 113.7(8) . . ?
C80B N4 C82 22.3(10) . . ?
C80 N4 C82 123.3(11) . . ?
C82B N4 C82 131.9(12) . . ?
C81 N4 C82 111.4(9) . . ?
C22 C21 C20 120.3(5) . . ?
C22 C21 H21 119.8 . . ?
C20 C21 H21 119.8 . . ?
C21 C22 C23 120.0(5) . . ?
C21 C22 H22 120.0 . . ?
C23 C22 H22 120.0 . . ?
C22 C23 C24 120.0(5) . . ?
C22 C23 H23 120.0 . . ?
C24 C23 H23 120.0 . . ?
C23 C24 C19 120.5(4) . . ?
C23 C24 H24 119.8 . . ?
C19 C24 H24 119.8 . . ?
C30 C25 C26 119.0(4) . . ?
C30 C25 P2 120.5(4) . . ?
C26 C25 P2 120.5(4) . . ?
C25 C26 C27 120.5(5) . . ?
C25 C26 H26 119.8 . . ?
C27 C26 H26 119.8 . . ?
C28 C27 C26 119.6(5) . . ?
C28 C27 H27 120.2 . . ?
C26 C27 H27 120.2 . . ?
C29 C28 C27 120.4(5) . . ?
C29 C28 H28 119.8 . . ?
C27 C28 H28 119.8 . . ?
C28 C29 C30 120.1(5) . . ?
C28 C29 H29 119.9 . . ?
C30 C29 H29 119.9 . . ?
C25 C30 C29 120.4(5) . . ?
C25 C30 H30 119.8 . . ?
C29 C30 H30 119.8 . . ?
C36 C31 C32 118.6(5) . . ?
C36 C31 P2 119.9(4) . . ?
C32 C31 P2 121.0(4) . . ?
C33 C32 C31 120.0(4) . . ?
C33 C32 H32 120.0 . . ?
C31 C32 H32 120.0 . . ?
C34 C33 C32 120.5(5) . . ?
C34 C33 H33 119.8 . . ?
C32 C33 H33 119.8 . . ?
C33 C34 C35 119.9(5) . . ?
C33 C34 H34 120.1 . . ?
C35 C34 H34 120.1 . . ?
C36 C35 C34 120.0(5) . . ?
C36 C35 H35 120.0 . . ?
C34 C35 H35 120.0 . . ?
C31 C36 C35 121.0(5) . . ?
C31 C36 H36 119.5 . . ?
C35 C36 H36 119.5 . . ?
N1 C37 C38 178.8(6) . . ?
C37 C38 H38A 109.5 . . ?
C37 C38 H38B 109.5 . . ?
H38A C38 H38B 109.5 . . ?
C37 C38 H38C 109.5 . . ?
H38A C38 H38C 109.5 . . ?
H38B C38 H38C 109.5 . . ?
C40 C39 S6 111.5(4) . . ?
C40 C39 H39 124.2 . . ?
S6 C39 H39 124.2 . . ?
C39 C40 C41 113.6(5) . . ?
C39 C40 H40 123.2 . . ?
C41 C40 H40 123.2 . . ?
C42 C41 C40 111.6(4) . . ?
C42 C41 P3 124.8(4) . . ?
C40 C41 P3 123.4(4) . . ?
C41 C42 C43 131.9(4) . . ?
C41 C42 S6 111.0(4) . . ?
C43 C42 S6 117.0(4) . . ?
C44 C43 C42 130.4(5) . . ?
C44 C43 S5 108.8(4) . . ?
C42 C43 S5 120.8(4) . . ?
C43 C44 C45 114.9(5) . . ?
C43 C44 H44 122.5 . . ?
C45 C44 H44 122.5 . . ?
C46 C45 C44 114.2(5) . . ?
C46 C45 H45 122.9 . . ?
C44 C45 H45 122.9 . . ?
C45 C46 C47 130.4(5) . . ?
C45 C46 S5 109.0(4) . . ?
C47 C46 S5 120.6(4) . . ?
C48 C47 C46 132.4(4) . . ?
C48 C47 S4 110.0(4) . . ?
C46 C47 S4 117.6(4) . . ?
C47 C48 C49 112.7(4) . . ?
C47 C48 P4 124.8(4) . . ?
C49 C48 P4 122.5(4) . . ?
C50 C49 C48 112.4(5) . . ?
C50 C49 H49 123.8 . . ?
C48 C49 H49 123.8 . . ?
C49 C50 S4 112.6(4) . . ?
C49 C50 H50 123.7 . . ?
S4 C50 H50 123.7 . . ?
C52 C51 C56 118.0(5) . . ?
C52 C51 P3 123.5(4) . . ?
C56 C51 P3 118.3(4) . . ?
C51 C52 C53 120.9(5) . . ?
C51 C52 H52 119.5 . . ?
C53 C52 H52 119.5 . . ?
C54 C53 C52 120.3(5) . . ?
C54 C53 H53 119.8 . . ?
C52 C53 H53 119.8 . . ?
C55 C54 C53 119.9(5) . . ?
C55 C54 H54 120.1 . . ?
C53 C54 H54 120.1 . . ?
C54 C55 C56 120.0(5) . . ?
C54 C55 H55 120.0 . . ?
C56 C55 H55 120.0 . . ?
C55 C56 C51 120.9(5) . . ?
C55 C56 H56 119.6 . . ?
C51 C56 H56 119.6 . . ?
C62 C57 C58 119.3(4) . . ?
C62 C57 P3 119.6(4) . . ?
C58 C57 P3 121.0(4) . . ?
C59 C58 C57 120.6(5) . . ?
C59 C58 H58 119.7 . . ?
C57 C58 H58 119.7 . . ?
C60 C59 C58 120.0(5) . . ?
C60 C59 H59 120.0 . . ?
C58 C59 H59 120.0 . . ?
C59 C60 C61 120.2(5) . . ?
C59 C60 H60 119.9 . . ?
C61 C60 H60 119.9 . . ?
C60 C61 C62 120.3(5) . . ?
C60 C61 H61 119.9 . . ?
C62 C61 H61 119.9 . . ?
C57 C62 C61 119.5(5) . . ?
C57 C62 H62 120.3 . . ?
C61 C62 H62 120.3 . . ?
C64 C63 C68 118.7(4) . . ?
C64 C63 P4 120.0(4) . . ?
C68 C63 P4 121.3(4) . . ?
C63 C64 C65 120.3(5) . . ?
C63 C64 H64 119.8 . . ?
C65 C64 H64 119.8 . . ?
C66 C65 C64 121.0(5) . . ?
C66 C65 H65 119.5 . . ?
C64 C65 H65 119.5 . . ?
C65 C66 C67 119.1(5) . . ?
C65 C66 H66 120.4 . . ?
C67 C66 H66 120.4 . . ?
C66 C67 C68 120.5(5) . . ?
C66 C67 H67 119.8 . . ?
C68 C67 H67 119.8 . . ?
C63 C68 C67 120.4(5) . . ?
C63 C68 H68 119.8 . . ?
C67 C68 H68 119.8 . . ?
C70 C69 C74 119.3(5) . . ?
C70 C69 P4 119.9(4) . . ?
C74 C69 P4 120.4(4) . . ?
C69 C70 C71 121.6(5) . . ?
C69 C70 H70 119.2 . . ?
C71 C70 H70 119.2 . . ?
C70 C71 C72 118.5(5) . . ?
C70 C71 H71 120.7 . . ?
C72 C71 H71 120.7 . . ?
C73 C72 C71 119.9(5) . . ?
C73 C72 H72 120.0 . . ?
C71 C72 H72 120.0 . . ?
C72 C73 C74 121.4(5) . . ?
C72 C73 H73 119.3 . . ?
C74 C73 H73 119.3 . . ?
C69 C74 C73 119.1(5) . . ?
C69 C74 H74 120.4 . . ?
C73 C74 H74 120.4 . . ?
N2 C75 C76 178.3(6) . . ?
C75 C76 H76A 109.5 . . ?
C75 C76 H76B 109.5 . . ?
H76A C76 H76B 109.5 . . ?
C75 C76 H76C 109.5 . . ?
H76A C76 H76C 109.5 . . ?
H76B C76 H76C 109.5 . . ?
O1 C77 N3 125.1(8) . . ?
O1 C77 H77 117.5 . . ?
N3 C77 H77 117.5 . . ?
N3 C78 H78A 109.5 . . ?
N3 C78 H78B 109.5 . . ?
H78A C78 H78B 109.5 . . ?
N3 C78 H78C 109.5 . . ?
H78A C78 H78C 109.5 . . ?
H78B C78 H78C 109.5 . . ?
N3 C79 H79A 109.5 . . ?
N3 C79 H79B 109.5 . . ?
H79A C79 H79B 109.5 . . ?
N3 C79 H79C 109.5 . . ?
H79A C79 H79C 109.5 . . ?
H79B C79 H79C 109.5 . . ?
C3 P1 C13 103.4(2) . . ?
C3 P1 C19 101.7(2) . . ?
C13 P1 C19 102.1(2) . . ?
C3 P1 Ru1 117.24(15) . . ?
C13 P1 Ru1 118.82(16) . . ?
C19 P1 Ru1 111.25(14) . . ?
C10 P2 C31 102.6(2) . . ?
C10 P2 C25 105.1(2) . . ?
C31 P2 C25 100.5(2) . . ?
C10 P2 Ru1 116.70(16) . . ?
C31 P2 Ru1 110.26(15) . . ?
C25 P2 Ru1 119.27(16) . . ?
C41 P3 C51 101.7(2) . . ?
C41 P3 C57 104.3(2) . . ?
C51 P3 C57 99.9(2) . . ?
C41 P3 Ru2 117.17(17) . . ?
C51 P3 Ru2 112.00(16) . . ?
C57 P3 Ru2 119.11(15) . . ?
C48 P4 C69 102.1(2) . . ?
C48 P4 C63 103.0(2) . . ?
C69 P4 C63 102.0(2) . . ?
C48 P4 Ru2 116.98(17) . . ?
C69 P4 Ru2 110.76(15) . . ?
C63 P4 Ru2 119.67(16) . . ?
C1 S1 C4 91.6(2) . . ?
C8 S2 C5 92.5(2) . . ?
C8 S2 Ru1 116.52(17) . . ?
C5 S2 Ru1 116.71(16) . . ?
C12 S3 C9 91.5(2) . . ?
C50 S4 C47 92.3(3) . . ?
C43 S5 C46 92.5(3) . . ?
C43 S5 Ru2 115.80(16) . . ?
C46 S5 Ru2 116.17(16) . . ?
C39 S6 C42 92.2(3) . . ?
N1 Ru1 S2 91.88(12) . . ?
N1 Ru1 P2 89.30(11) . . ?
S2 Ru1 P2 91.98(4) . . ?
N1 Ru1 P1 88.35(11) . . ?
S2 Ru1 P1 90.69(4) . . ?
P2 Ru1 P1 176.50(5) . . ?
N1 Ru1 Cl2 86.60(12) . . ?
S2 Ru1 Cl2 177.89(5) . . ?
P2 Ru1 Cl2 89.46(4) . . ?
P1 Ru1 Cl2 87.81(4) . . ?
N1 Ru1 Cl1 177.83(12) . . ?
S2 Ru1 Cl1 86.38(4) . . ?
P2 Ru1 Cl1 89.47(4) . . ?
P1 Ru1 Cl1 92.96(4) . . ?
Cl2 Ru1 Cl1 95.18(4) . . ?
N2 Ru2 S5 92.13(12) . . ?
N2 Ru2 P4 88.52(12) . . ?
S5 Ru2 P4 90.78(5) . . ?
N2 Ru2 P3 88.22(12) . . ?
S5 Ru2 P3 91.42(4) . . ?
P4 Ru2 P3 176.13(5) . . ?
N2 Ru2 Cl3 87.44(12) . . ?
S5 Ru2 Cl3 178.71(5) . . ?
P4 Ru2 Cl3 87.99(4) . . ?
P3 Ru2 Cl3 89.78(4) . . ?
N2 Ru2 Cl4 177.93(12) . . ?
S5 Ru2 Cl4 85.82(4) . . ?
P4 Ru2 Cl4 91.19(4) . . ?
P3 Ru2 Cl4 92.14(4) . . ?
Cl3 Ru2 Cl4 94.60(4) . . ?
C37 N1 Ru1 174.8(4) . . ?
C75 N2 Ru2 176.9(4) . . ?
C77 N3 C79 118.6(7) . . ?
C77 N3 C78 124.3(6) . . ?
C79 N3 C78 117.1(5) . . ?
N4 C81 H81A 109.5 . . ?
N4 C81 H81B 109.5 . . ?
N4 C81 H81C 109.5 . . ?
O2A C80 N4 123.3(14) . . ?
O2A C80 H80 118.4 . . ?
N4 C80 H80 118.4 . . ?
N4 C82 H82A 109.5 . . ?
N4 C82 H82B 109.5 . . ?
H82A C82 H82B 109.5 . . ?
N4 C82 H82C 109.5 . . ?
H82A C82 H82C 109.5 . . ?
H82B C82 H82C 109.5 . . ?
O2B C80B N4 128.3(13) . . ?
O2B C80B H80B 115.9 . . ?
N4 C80B H80B 115.9 . . ?
N4 C82B H82D 109.5 . . ?
N4 C82B H82E 109.5 . . ?
H82D C82B H82E 109.5 . . ?
N4 C82B H82F 109.5 . . ?
H82D C82B H82F 109.5 . . ?
H82E C82B H82F 109.5 . . ?

loop_
_geom_bond_atom_site_label_1
_geom_bond_atom_site_label_2
_geom_bond_distance
_geom_bond_site_symmetry_2
_geom_bond_publ_flag
C1 C2 1.365(7) . ?
C1 S1 1.683(5) . ?
C1 H1 0.9500 . ?
C2 C3 1.438(6) . ?
C2 H2 0.9500 . ?
C3 C4 1.364(7) . ?
C3 P1 1.823(5) . ?
C4 C5 1.448(7) . ?
C4 S1 1.747(5) . ?
C5 C6 1.362(7) . ?
C5 S2 1.748(5) . ?
C6 C7 1.400(7) . ?
C6 H6 0.9500 . ?
C7 C8 1.375(7) . ?
C7 H7 0.9500 . ?
C8 C9 1.439(7) . ?
C8 S2 1.737(5) . ?
C9 C10 1.380(7) . ?
C9 S3 1.728(5) . ?
C10 C11 1.428(6) . ?
C10 P2 1.827(5) . ?
C11 C12 1.334(7) . ?
C11 H11 0.9500 . ?
C12 S3 1.712(5) . ?
C12 H12 0.9500 . ?
C13 C14 1.382(7) . ?
C13 C18 1.382(7) . ?
C13 P1 1.827(4) . ?
C14 C15 1.396(7) . ?
C14 H14 0.9500 . ?
C15 C16 1.345(8) . ?
C15 H15 0.9500 . ?
C16 C17 1.368(8) . ?
C16 H16 0.9500 . ?
C17 C18 1.402(7) . ?
C17 H17 0.9500 . ?
C18 H18 0.9500 . ?
C19 C20 1.379(6) . ?
C19 C24 1.392(7) . ?
C19 P1 1.837(5) . ?
C20 C21 1.394(7) . ?
C20 H20 0.9500 . ?
N4 C80B 1.321(13) . ?
N4 C80 1.340(14) . ?
N4 C82B 1.427(14) . ?
N4 C81 1.439(9) . ?
N4 C82 1.449(18) . ?
C21 C22 1.366(7) . ?
C21 H21 0.9500 . ?
C22 C23 1.381(7) . ?
C22 H22 0.9500 . ?
C23 C24 1.383(7) . ?
C23 H23 0.9500 . ?
C24 H24 0.9500 . ?
C25 C30 1.380(7) . ?
C25 C26 1.392(7) . ?
C25 P2 1.841(5) . ?
C26 C27 1.392(7) . ?
C26 H26 0.9500 . ?
C27 C28 1.380(8) . ?
C27 H27 0.9500 . ?
C28 C29 1.370(8) . ?
C28 H28 0.9500 . ?
C29 C30 1.393(7) . ?
C29 H29 0.9500 . ?
C30 H30 0.9500 . ?
C31 C36 1.375(7) . ?
C31 C32 1.394(6) . ?
C31 P2 1.832(5) . ?
C32 C33 1.388(7) . ?
C32 H32 0.9500 . ?
C33 C34 1.361(7) . ?
C33 H33 0.9500 . ?
C34 C35 1.379(7) . ?
C34 H34 0.9500 . ?
C35 C36 1.379(7) . ?
C35 H35 0.9500 . ?
C36 H36 0.9500 . ?
C37 N1 1.151(7) . ?
C37 C38 1.427(9) . ?
C38 H38A 0.9800 . ?
C38 H38B 0.9800 . ?
C38 H38C 0.9800 . ?
C39 C40 1.350(8) . ?
C39 S6 1.706(6) . ?
C39 H39 0.9500 . ?
C40 C41 1.434(7) . ?
C40 H40 0.9500 . ?
C41 C42 1.366(7) . ?
C41 P3 1.832(5) . ?
C42 C43 1.436(7) . ?
C42 S6 1.735(5) . ?
C43 C44 1.348(7) . ?
C43 S5 1.755(5) . ?
C44 C45 1.410(8) . ?
C44 H44 0.9500 . ?
C45 C46 1.355(8) . ?
C45 H45 0.9500 . ?
C46 C47 1.421(7) . ?
C46 S5 1.755(5) . ?
C47 C48 1.384(7) . ?
C47 S4 1.732(5) . ?
C48 C49 1.425(7) . ?
C48 P4 1.834(5) . ?
C49 C50 1.354(8) . ?
C49 H49 0.9500 . ?
C50 S4 1.697(6) . ?
C50 H50 0.9500 . ?
C51 C52 1.375(7) . ?
C51 C56 1.391(7) . ?
C51 P3 1.833(5) . ?
C52 C53 1.384(7) . ?
C52 H52 0.9500 . ?
C53 C54 1.370(8) . ?
C53 H53 0.9500 . ?
C54 C55 1.362(8) . ?
C54 H54 0.9500 . ?
C55 C56 1.388(8) . ?
C55 H55 0.9500 . ?
C56 H56 0.9500 . ?
C57 C62 1.382(7) . ?
C57 C58 1.383(7) . ?
C57 P3 1.844(5) . ?
C58 C59 1.382(7) . ?
C58 H58 0.9500 . ?
C59 C60 1.368(8) . ?
C59 H59 0.9500 . ?
C60 C61 1.369(8) . ?
C60 H60 0.9500 . ?
C61 C62 1.401(7) . ?
C61 H61 0.9500 . ?
C62 H62 0.9500 . ?
C63 C64 1.376(7) . ?
C63 C68 1.383(7) . ?
C63 P4 1.848(5) . ?
C64 C65 1.378(7) . ?
C64 H64 0.9500 . ?
C65 C66 1.367(8) . ?
C65 H65 0.9500 . ?
C66 C67 1.367(8) . ?
C66 H66 0.9500 . ?
C67 C68 1.385(7) . ?
C67 H67 0.9500 . ?
C68 H68 0.9500 . ?
C69 C70 1.364(7) . ?
C69 C74 1.392(6) . ?
C69 P4 1.839(5) . ?
C70 C71 1.392(7) . ?
C70 H70 0.9500 . ?
C71 C72 1.399(7) . ?
C71 H71 0.9500 . ?
C72 C73 1.351(8) . ?
C72 H72 0.9500 . ?
C73 C74 1.395(7) . ?
C73 H73 0.9500 . ?
C74 H74 0.9500 . ?
C75 N2 1.126(7) . ?
C75 C76 1.464(8) . ?
C76 H76A 0.9800 . ?
C76 H76B 0.9800 . ?
C76 H76C 0.9800 . ?
C77 O1 1.235(9) . ?
C77 N3 1.333(8) . ?
C77 H77 0.9500 . ?
C78 N3 1.447(8) . ?
C78 H78A 0.9800 . ?
C78 H78B 0.9800 . ?
C78 H78C 0.9800 . ?
C79 N3 1.417(7) . ?
C79 H79A 0.9800 . ?
C79 H79B 0.9800 . ?
C79 H79C 0.9800 . ?
P1 Ru1 2.3675(13) . ?
P2 Ru1 2.3672(13) . ?
P3 Ru2 2.3782(13) . ?
P4 Ru2 2.3686(13) . ?
S2 Ru1 2.2486(12) . ?
S5 Ru2 2.2500(12) . ?
Cl1 Ru1 2.4302(13) . ?
Cl2 Ru1 2.4015(12) . ?
Cl3 Ru2 2.4003(12) . ?
Cl4 Ru2 2.4322(13) . ?
Ru1 N1 1.994(5) . ?
Ru2 N2 2.003(5) . ?
O2A C80 1.173(15) . ?
C81 H81A 0.9800 . ?
C81 H81B 0.9800 . ?
C81 H81C 0.9800 . ?
C80 H80 0.9500 . ?
C82 H82A 0.9800 . ?
C82 H82B 0.9800 . ?
C82 H82C 0.9800 . ?
O2B C80B 1.182(14) . ?
C80B H80B 0.9500 . ?
C82B H82D 0.9800 . ?
C82B H82E 0.9800 . ?
C82B H82F 0.9800 . ?

loop_
_geom_torsion_atom_site_label_1
_geom_torsion_atom_site_label_2
_geom_torsion_atom_site_label_3
_geom_torsion_atom_site_label_4
_geom_torsion
_geom_torsion_site_symmetry_1
_geom_torsion_site_symmetry_2
_geom_torsion_site_symmetry_3
_geom_torsion_site_symmetry_4
_geom_torsion_publ_flag
S1 C1 C2 C3 -0.7(5) . . . . ?
C1 C2 C3 C4 1.7(6) . . . . ?
C1 C2 C3 P1 -176.0(4) . . . . ?
C2 C3 C4 C5 -178.7(5) . . . . ?
P1 C3 C4 C5 -1.2(8) . . . . ?
C2 C3 C4 S1 -1.8(5) . . . . ?
P1 C3 C4 S1 175.7(3) . . . . ?
C3 C4 C5 C6 154.8(6) . . . . ?
S1 C4 C5 C6 -21.9(7) . . . . ?
C3 C4 C5 S2 -28.8(7) . . . . ?
S1 C4 C5 S2 154.4(3) . . . . ?
C4 C5 C6 C7 -176.1(5) . . . . ?
S2 C5 C6 C7 7.2(5) . . . . ?
C5 C6 C7 C8 -0.9(6) . . . . ?
C6 C7 C8 C9 175.8(5) . . . . ?
C6 C7 C8 S2 -5.9(5) . . . . ?
C7 C8 C9 C10 -151.1(6) . . . . ?
S2 C8 C9 C10 30.8(7) . . . . ?
C7 C8 C9 S3 24.8(7) . . . . ?
S2 C8 C9 S3 -153.2(3) . . . . ?
C8 C9 C10 C11 177.3(5) . . . . ?
S3 C9 C10 C11 1.2(5) . . . . ?
C8 C9 C10 P2 -0.1(8) . . . . ?
S3 C9 C10 P2 -176.2(3) . . . . ?
C9 C10 C11 C12 -2.5(6) . . . . ?
P2 C10 C11 C12 175.0(4) . . . . ?
C10 C11 C12 S3 2.6(6) . . . . ?
C18 C13 C14 C15 1.3(8) . . . . ?
P1 C13 C14 C15 -179.4(4) . . . . ?
C13 C14 C15 C16 -0.3(9) . . . . ?
C14 C15 C16 C17 -0.2(9) . . . . ?
C15 C16 C17 C18 -0.5(8) . . . . ?
C14 C13 C18 C17 -2.0(8) . . . . ?
P1 C13 C18 C17 178.7(4) . . . . ?
C16 C17 C18 C13 1.6(8) . . . . ?
C24 C19 C20 C21 -1.6(7) . . . . ?
P1 C19 C20 C21 -175.3(4) . . . . ?
C19 C20 C21 C22 0.1(7) . . . . ?
C20 C21 C22 C23 1.0(7) . . . . ?
C21 C22 C23 C24 -0.6(7) . . . . ?
C22 C23 C24 C19 -0.9(7) . . . . ?
C20 C19 C24 C23 1.9(7) . . . . ?
P1 C19 C24 C23 175.9(4) . . . . ?
C30 C25 C26 C27 2.0(7) . . . . ?
P2 C25 C26 C27 178.7(4) . . . . ?
C25 C26 C27 C28 -2.3(7) . . . . ?
C26 C27 C28 C29 0.8(8) . . . . ?
C27 C28 C29 C30 0.9(8) . . . . ?
C26 C25 C30 C29 -0.3(8) . . . . ?
P2 C25 C30 C29 -177.0(4) . . . . ?
C28 C29 C30 C25 -1.2(8) . . . . ?
C36 C31 C32 C33 -0.4(7) . . . . ?
P2 C31 C32 C33 171.5(4) . . . . ?
C31 C32 C33 C34 0.7(8) . . . . ?
C32 C33 C34 C35 -1.1(8) . . . . ?
C33 C34 C35 C36 1.2(8) . . . . ?
C32 C31 C36 C35 0.5(7) . . . . ?
P2 C31 C36 C35 -171.5(4) . . . . ?
C34 C35 C36 C31 -0.9(8) . . . . ?
S6 C39 C40 C41 -0.8(6) . . . . ?
C39 C40 C41 C42 1.0(6) . . . . ?
C39 C40 C41 P3 -175.6(4) . . . . ?
C40 C41 C42 C43 -178.1(5) . . . . ?
P3 C41 C42 C43 -1.6(8) . . . . ?
C40 C41 C42 S6 -0.7(5) . . . . ?
P3 C41 C42 S6 175.8(3) . . . . ?
C41 C42 C43 C44 150.5(6) . . . . ?
S6 C42 C43 C44 -26.8(7) . . . . ?
C41 C42 C43 S5 -31.6(7) . . . . ?
S6 C42 C43 S5 151.1(3) . . . . ?
C42 C43 C44 C45 -175.6(5) . . . . ?
S5 C43 C44 C45 6.4(6) . . . . ?
C43 C44 C45 C46 -1.4(7) . . . . ?
C44 C45 C46 C47 175.4(5) . . . . ?
C44 C45 C46 S5 -4.3(6) . . . . ?
C45 C46 C47 C48 -151.7(6) . . . . ?
S5 C46 C47 C48 28.0(7) . . . . ?
C45 C46 C47 S4 26.5(7) . . . . ?
S5 C46 C47 S4 -153.8(3) . . . . ?
C46 C47 C48 C49 178.5(5) . . . . ?
S4 C47 C48 C49 0.2(5) . . . . ?
C46 C47 C48 P4 1.3(8) . . . . ?
S4 C47 C48 P4 -177.0(3) . . . . ?
C47 C48 C49 C50 -0.2(6) . . . . ?
P4 C48 C49 C50 177.1(4) . . . . ?
C48 C49 C50 S4 0.0(6) . . . . ?
C56 C51 C52 C53 0.0(7) . . . . ?
P3 C51 C52 C53 -175.0(4) . . . . ?
C51 C52 C53 C54 0.3(8) . . . . ?
C52 C53 C54 C55 -0.9(9) . . . . ?
C53 C54 C55 C56 1.2(9) . . . . ?
C54 C55 C56 C51 -0.9(9) . . . . ?
C52 C51 C56 C55 0.3(8) . . . . ?
P3 C51 C56 C55 175.5(4) . . . . ?
C62 C57 C58 C59 -1.5(8) . . . . ?
P3 C57 C58 C59 -179.5(4) . . . . ?
C57 C58 C59 C60 2.9(8) . . . . ?
C58 C59 C60 C61 -2.6(8) . . . . ?
C59 C60 C61 C62 1.0(8) . . . . ?
C58 C57 C62 C61 -0.1(8) . . . . ?
P3 C57 C62 C61 178.0(4) . . . . ?
C60 C61 C62 C57 0.3(8) . . . . ?
C68 C63 C64 C65 0.3(8) . . . . ?
P4 C63 C64 C65 -179.3(4) . . . . ?
C63 C64 C65 C66 -0.1(8) . . . . ?
C64 C65 C66 C67 0.0(9) . . . . ?
C65 C66 C67 C68 0.0(9) . . . . ?
C64 C63 C68 C67 -0.4(8) . . . . ?
P4 C63 C68 C67 179.2(4) . . . . ?
C66 C67 C68 C63 0.2(9) . . . . ?
C74 C69 C70 C71 -2.4(7) . . . . ?
P4 C69 C70 C71 -175.6(4) . . . . ?
C69 C70 C71 C72 1.1(8) . . . . ?
C70 C71 C72 C73 1.6(8) . . . . ?
C71 C72 C73 C74 -3.1(8) . . . . ?
C70 C69 C74 C73 1.0(7) . . . . ?
P4 C69 C74 C73 174.1(4) . . . . ?
C72 C73 C74 C69 1.8(8) . . . . ?
C4 C3 P1 C13 -129.5(4) . . . . ?
C2 C3 P1 C13 47.8(4) . . . . ?
C4 C3 P1 C19 124.9(4) . . . . ?
C2 C3 P1 C19 -57.8(4) . . . . ?
C4 C3 P1 Ru1 3.3(5) . . . . ?
C2 C3 P1 Ru1 -179.3(3) . . . . ?
C14 C13 P1 C3 109.0(4) . . . . ?
C18 C13 P1 C3 -71.8(5) . . . . ?
C14 C13 P1 C19 -145.7(4) . . . . ?
C18 C13 P1 C19 33.5(5) . . . . ?
C14 C13 P1 Ru1 -23.0(5) . . . . ?
C18 C13 P1 Ru1 156.2(4) . . . . ?
C20 C19 P1 C3 -23.4(4) . . . . ?
C24 C19 P1 C3 162.9(3) . . . . ?
C20 C19 P1 C13 -130.0(4) . . . . ?
C24 C19 P1 C13 56.3(4) . . . . ?
C20 C19 P1 Ru1 102.2(4) . . . . ?
C24 C19 P1 Ru1 -71.5(4) . . . . ?
C9 C10 P2 C31 -125.4(4) . . . . ?
C11 C10 P2 C31 57.5(4) . . . . ?
C9 C10 P2 C25 129.9(4) . . . . ?
C11 C10 P2 C25 -47.2(5) . . . . ?
C9 C10 P2 Ru1 -4.8(5) . . . . ?
C11 C10 P2 Ru1 178.2(3) . . . . ?
C36 C31 P2 C10 -150.9(4) . . . . ?
C32 C31 P2 C10 37.4(4) . . . . ?
C36 C31 P2 C25 -42.6(4) . . . . ?
C32 C31 P2 C25 145.7(4) . . . . ?
C36 C31 P2 Ru1 84.2(4) . . . . ?
C32 C31 P2 Ru1 -87.6(4) . . . . ?
C30 C25 P2 C10 -120.2(4) . . . . ?
C26 C25 P2 C10 63.1(4) . . . . ?
C30 C25 P2 C31 133.5(4) . . . . ?
C26 C25 P2 C31 -43.1(4) . . . . ?
C30 C25 P2 Ru1 13.0(5) . . . . ?
C26 C25 P2 Ru1 -163.6(3) . . . . ?
C42 C41 P3 C51 129.6(4) . . . . ?
C40 C41 P3 C51 -54.2(4) . . . . ?
C42 C41 P3 C57 -126.8(4) . . . . ?
C40 C41 P3 C57 49.4(4) . . . . ?
C42 C41 P3 Ru2 7.2(5) . . . . ?
C40 C41 P3 Ru2 -176.6(3) . . . . ?
C52 C51 P3 C41 -24.7(5) . . . . ?
C56 C51 P3 C41 160.3(4) . . . . ?
C52 C51 P3 C57 -131.7(4) . . . . ?
C56 C51 P3 C57 53.3(4) . . . . ?
C52 C51 P3 Ru2 101.2(4) . . . . ?
C56 C51 P3 Ru2 -73.8(4) . . . . ?
C62 C57 P3 C41 119.1(4) . . . . ?
C58 C57 P3 C41 -62.9(5) . . . . ?
C62 C57 P3 C51 -136.1(4) . . . . ?
C58 C57 P3 C51 42.0(4) . . . . ?
C62 C57 P3 Ru2 -13.9(5) . . . . ?
C58 C57 P3 Ru2 164.2(3) . . . . ?
C47 C48 P4 C69 -122.9(4) . . . . ?
C49 C48 P4 C69 60.2(4) . . . . ?
C47 C48 P4 C63 131.6(4) . . . . ?
C49 C48 P4 C63 -45.4(5) . . . . ?
C47 C48 P4 Ru2 -1.8(5) . . . . ?
C49 C48 P4 Ru2 -178.8(3) . . . . ?
C70 C69 P4 C48 -155.8(4) . . . . ?
C74 C69 P4 C48 31.2(4) . . . . ?
C70 C69 P4 C63 -49.5(4) . . . . ?
C74 C69 P4 C63 137.4(4) . . . . ?
C70 C69 P4 Ru2 78.9(4) . . . . ?
C74 C69 P4 Ru2 -94.1(4) . . . . ?
C64 C63 P4 C48 -107.4(4) . . . . ?
C68 C63 P4 C48 73.0(5) . . . . ?
C64 C63 P4 C69 147.0(4) . . . . ?
C68 C63 P4 C69 -32.6(5) . . . . ?
C64 C63 P4 Ru2 24.4(5) . . . . ?
C68 C63 P4 Ru2 -155.2(4) . . . . ?
C2 C1 S1 C4 -0.3(4) . . . . ?
C3 C4 S1 C1 1.3(4) . . . . ?
C5 C4 S1 C1 178.7(4) . . . . ?
C7 C8 S2 C5 8.4(4) . . . . ?
C9 C8 S2 C5 -173.1(4) . . . . ?
C7 C8 S2 Ru1 130.0(3) . . . . ?
C9 C8 S2 Ru1 -51.5(4) . . . . ?
C6 C5 S2 C8 -8.9(4) . . . . ?
C4 C5 S2 C8 174.0(4) . . . . ?
C6 C5 S2 Ru1 -130.4(3) . . . . ?
C4 C5 S2 Ru1 52.5(4) . . . . ?
C11 C12 S3 C9 -1.6(4) . . . . ?
C10 C9 S3 C12 0.2(4) . . . . ?
C8 C9 S3 C12 -176.5(4) . . . . ?
C49 C50 S4 C47 0.1(4) . . . . ?
C48 C47 S4 C50 -0.2(4) . . . . ?
C46 C47 S4 C50 -178.7(4) . . . . ?
C44 C43 S5 C46 -7.4(4) . . . . ?
C42 C43 S5 C46 174.3(4) . . . . ?
C44 C43 S5 Ru2 -128.1(3) . . . . ?
C42 C43 S5 Ru2 53.6(4) . . . . ?
C45 C46 S5 C43 6.6(4) . . . . ?
C47 C46 S5 C43 -173.1(4) . . . . ?
C45 C46 S5 Ru2 127.1(3) . . . . ?
C47 C46 S5 Ru2 -52.7(4) . . . . ?
C40 C39 S6 C42 0.3(4) . . . . ?
C41 C42 S6 C39 0.3(4) . . . . ?
C43 C42 S6 C39 178.1(4) . . . . ?
C8 S2 Ru1 N1 125.2(2) . . . . ?
C5 S2 Ru1 N1 -127.0(2) . . . . ?
C8 S2 Ru1 P2 35.86(19) . . . . ?
C5 S2 Ru1 P2 143.6(2) . . . . ?
C8 S2 Ru1 P1 -146.40(19) . . . . ?
C5 S2 Ru1 P1 -38.6(2) . . . . ?
C8 S2 Ru1 Cl2 169.0(13) . . . . ?
C5 S2 Ru1 Cl2 -83.3(14) . . . . ?
C8 S2 Ru1 Cl1 -53.48(19) . . . . ?
C5 S2 Ru1 Cl1 54.3(2) . . . . ?
C10 P2 Ru1 N1 -104.6(2) . . . . ?
C31 P2 Ru1 N1 11.85(19) . . . . ?
C25 P2 Ru1 N1 127.3(2) . . . . ?
C10 P2 Ru1 S2 -12.74(18) . . . . ?
C31 P2 Ru1 S2 103.70(16) . . . . ?
C25 P2 Ru1 S2 -140.86(18) . . . . ?
C10 P2 Ru1 P1 -152.5(7) . . . . ?
C31 P2 Ru1 P1 -36.0(8) . . . . ?
C25 P2 Ru1 P1 79.4(8) . . . . ?
C10 P2 Ru1 Cl2 168.80(18) . . . . ?
C31 P2 Ru1 Cl2 -74.76(16) . . . . ?
C25 P2 Ru1 Cl2 40.68(18) . . . . ?
C10 P2 Ru1 Cl1 73.62(18) . . . . ?
C31 P2 Ru1 Cl1 -169.94(16) . . . . ?
C25 P2 Ru1 Cl1 -54.50(18) . . . . ?
C3 P1 Ru1 N1 107.4(2) . . . . ?
C13 P1 Ru1 N1 -127.1(2) . . . . ?
C19 P1 Ru1 N1 -9.0(2) . . . . ?
C3 P1 Ru1 S2 15.50(17) . . . . ?
C13 P1 Ru1 S2 141.02(19) . . . . ?
C19 P1 Ru1 S2 -100.89(17) . . . . ?
C3 P1 Ru1 P2 155.3(7) . . . . ?
C13 P1 Ru1 P2 -79.2(8) . . . . ?
C19 P1 Ru1 P2 38.9(8) . . . . ?
C3 P1 Ru1 Cl2 -165.98(17) . . . . ?
C13 P1 Ru1 Cl2 -40.47(19) . . . . ?
C19 P1 Ru1 Cl2 77.62(16) . . . . ?
C3 P1 Ru1 Cl1 -70.91(17) . . . . ?
C13 P1 Ru1 Cl1 54.61(19) . . . . ?
C19 P1 Ru1 Cl1 172.70(16) . . . . ?
C43 S5 Ru2 N2 -124.8(2) . . . . ?
C46 S5 Ru2 N2 128.3(2) . . . . ?
C43 S5 Ru2 P4 146.67(19) . . . . ?
C46 S5 Ru2 P4 39.8(2) . . . . ?
C43 S5 Ru2 P3 -36.51(19) . . . . ?
C46 S5 Ru2 P3 -143.4(2) . . . . ?
C43 S5 Ru2 Cl3 165(2) . . . . ?
C46 S5 Ru2 Cl3 58(2) . . . . ?
C43 S5 Ru2 Cl4 55.53(19) . . . . ?
C46 S5 Ru2 Cl4 -51.4(2) . . . . ?
C48 P4 Ru2 N2 -109.5(2) . . . . ?
C69 P4 Ru2 N2 6.96(19) . . . . ?
C63 P4 Ru2 N2 125.1(2) . . . . ?
C48 P4 Ru2 S5 -17.36(18) . . . . ?
C69 P4 Ru2 S5 99.07(16) . . . . ?
C63 P4 Ru2 S5 -142.77(19) . . . . ?
C48 P4 Ru2 P3 -142.1(7) . . . . ?
C69 P4 Ru2 P3 -25.7(8) . . . . ?
C63 P4 Ru2 P3 92.5(7) . . . . ?
C48 P4 Ru2 Cl3 163.05(18) . . . . ?
C69 P4 Ru2 Cl3 -80.52(16) . . . . ?
C63 P4 Ru2 Cl3 37.63(19) . . . . ?
C48 P4 Ru2 Cl4 68.48(18) . . . . ?
C69 P4 Ru2 Cl4 -175.09(16) . . . . ?
C63 P4 Ru2 Cl4 -56.94(19) . . . . ?
C41 P3 Ru2 N2 104.1(2) . . . . ?
C51 P3 Ru2 N2 -12.8(2) . . . . ?
C57 P3 Ru2 N2 -128.8(2) . . . . ?
C41 P3 Ru2 S5 11.98(18) . . . . ?
C51 P3 Ru2 S5 -104.91(18) . . . . ?
C57 P3 Ru2 S5 139.11(19) . . . . ?
C41 P3 Ru2 P4 136.7(7) . . . . ?
C51 P3 Ru2 P4 19.8(8) . . . . ?
C57 P3 Ru2 P4 -96.2(7) . . . . ?
C41 P3 Ru2 Cl3 -168.49(18) . . . . ?
C51 P3 Ru2 Cl3 74.62(18) . . . . ?
C57 P3 Ru2 Cl3 -41.36(18) . . . . ?
C41 P3 Ru2 Cl4 -73.89(18) . . . . ?
C51 P3 Ru2 Cl4 169.22(17) . . . . ?
C57 P3 Ru2 Cl4 53.24(18) . . . . ?
C38 C37 N1 Ru1 7(34) . . . . ?
S2 Ru1 N1 C37 157(5) . . . . ?
P2 Ru1 N1 C37 -111(5) . . . . ?
P1 Ru1 N1 C37 67(5) . . . . ?
Cl2 Ru1 N1 C37 -21(5) . . . . ?
Cl1 Ru1 N1 C37 -166(3) . . . . ?
C76 C75 N2 Ru2 117(20) . . . . ?
S5 Ru2 N2 C75 -165(8) . . . . ?
P4 Ru2 N2 C75 -74(8) . . . . ?
P3 Ru2 N2 C75 104(8) . . . . ?
Cl3 Ru2 N2 C75 14(8) . . . . ?
Cl4 Ru2 N2 C75 -156(6) . . . . ?
O1 C77 N3 C79 -1.0(9) . . . . ?
O1 C77 N3 C78 177.8(6) . . . . ?
C80B N4 C80 O2A 18(2) . . . . ?
C82B N4 C80 O2A -130(7) . . . . ?
C81 N4 C80 O2A -169.7(14) . . . . ?
C82 N4 C80 O2A 2(3) . . . . ?
C80 N4 C80B O2B -16(2) . . . . ?
C82B N4 C80B O2B -7(2) . . . . ?
C81 N4 C80B O2B 172.7(13) . . . . ?
C82 N4 C80B O2B 126(4) . . . . ?
